data_7058651
loop_
_publ_author_name
'Koz\'a\<cek, Pavel'
'Dost\'al, Libor'
'R\%u\<zi\<cka, Ale\<s'
'C\'isa\<rov\'a, Ivana'
'\<Cerno\<sek, Zden\<ek'
'Erben, Milan'

_publ_section_title
;
 Synthesis and coordination properties of new \s2,\l3-P/N switchable
 chelators based on [1,2,3]-diazaphosphole
;
_journal_issue 34
_journal_name_full 'New Journal of Chemistry'
_journal_page_first 13388
_journal_paper_doi 10.1039/C9NJ03146D
_journal_volume 43
_journal_year 2019
_chemical_formula_moiety 'C6 H11 N2 P'
_chemical_formula_sum 'C6 H11 N2 P'
_chemical_formula_weight 142.14
_space_group_crystal_system monoclinic
_space_group_IT_number 15
_space_group_name_Hall '-C 2yc'
_space_group_name_H-M_alt 'C 1 2/c 1'
_symmetry_space_group_name_Hall '-C 2yc'
_symmetry_space_group_name_H-M 'C 1 2/c 1'
_atom_sites_solution_hydrogens mixed
_audit_creation_method SHELXL-2013
_audit_update_record
;
2019-06-05 deposited with the CCDC.    2019-07-23 downloaded from the CCDC.
;
_cell_angle_alpha 90
_cell_angle_beta 121.110(9)
_cell_angle_gamma 90
_cell_formula_units_Z 16
_cell_length_a 21.4900(3)
_cell_length_b 9.8539(3)
_cell_length_c 17.6490(4)
_cell_measurement_reflns_used 10722
_cell_measurement_temperature 150(1)
_cell_measurement_theta_max 27.5
_cell_measurement_theta_min 1
_cell_volume 3199.8(3)
_computing_cell_refinement 'COLLECT and DENZO'
_computing_data_collection 'COLLECT (Hooft, 1998) and DENZO (Otwinowski & Minor, 1997)'
_computing_data_reduction 'COLLECT and DENZO'
_computing_molecular_graphics 'PLATON (Spek, 2003)'
_computing_publication_material 'SHELXL-97 (Sheldrick, 2008)'
_computing_structure_refinement 'SHELXL-97 (Sheldrick, 1997)'
_computing_structure_solution 'SIR92 (Altomare et al., 1994)'
_diffrn_ambient_temperature 150(1)
_diffrn_detector_area_resol_mean 9.091
_diffrn_measured_fraction_theta_full 0.995
_diffrn_measured_fraction_theta_max 0.985
_diffrn_measurement_device_type 'Bruker Nonius KappaCCD area detector'
_diffrn_measurement_method '\f and \w scans to fill the Ewald sphere'
_diffrn_radiation_monochromator graphite
_diffrn_radiation_source 'fine-focus sealed tube'
_diffrn_radiation_type MoK\a
_diffrn_radiation_wavelength 0.71073
_diffrn_reflns_av_R_equivalents 0.0383
_diffrn_reflns_av_unetI/netI 0.0365
_diffrn_reflns_Laue_measured_fraction_full 0.995
_diffrn_reflns_Laue_measured_fraction_max 0.985
_diffrn_reflns_limit_h_max 23
_diffrn_reflns_limit_h_min -27
_diffrn_reflns_limit_k_max 12
_diffrn_reflns_limit_k_min -11
_diffrn_reflns_limit_l_max 22
_diffrn_reflns_limit_l_min -18
_diffrn_reflns_number 10722
_diffrn_reflns_point_group_measured_fraction_full 0.995
_diffrn_reflns_point_group_measured_fraction_max 0.985
_diffrn_reflns_theta_full 25.242
_diffrn_reflns_theta_max 27.499
_diffrn_reflns_theta_min 2.214
_diffrn_standards_number 0
_exptl_absorpt_coefficient_mu 0.263
_exptl_absorpt_correction_T_max 0.964
_exptl_absorpt_correction_T_min 0.924
_exptl_absorpt_correction_type integration
_exptl_absorpt_process_details
;
Gaussian integration (Coppens, 1970)
;
_exptl_crystal_colour colourless
_exptl_crystal_density_diffrn 1.180
_exptl_crystal_description plate
_exptl_crystal_F_000 1216
_exptl_crystal_size_max 0.582
_exptl_crystal_size_mid 0.361
_exptl_crystal_size_min 0.166
_refine_diff_density_max 0.809
_refine_diff_density_min -0.406
_refine_diff_density_rms 0.065
_refine_ls_extinction_method none
_refine_ls_goodness_of_fit_ref 1.125
_refine_ls_hydrogen_treatment constr
_refine_ls_matrix_type full
_refine_ls_number_parameters 173
_refine_ls_number_reflns 3632
_refine_ls_number_restraints 12
_refine_ls_restrained_S_all 1.130
_refine_ls_R_factor_all 0.0827
_refine_ls_R_factor_gt 0.0561
_refine_ls_shift/su_max 0.000
_refine_ls_shift/su_mean 0.000
_refine_ls_structure_factor_coef Fsqd
_refine_ls_weighting_details 'w=1/[\s^2^(Fo^2^)+(0.0542P)^2^+7.1250P] where P=(Fo^2^+2Fc^2^)/3'
_refine_ls_weighting_scheme calc
_refine_ls_wR_factor_gt 0.1272
_refine_ls_wR_factor_ref 0.1493
_reflns_Friedel_coverage 0.000
_reflns_number_gt 2772
_reflns_number_total 3632
_reflns_threshold_expression 'I > 2\s(I)'
_cod_data_source_file c9nj03146d1.cif
_cod_data_source_block me151207P1_K_1
_cod_depositor_comments 'Adding full bibliography for 7058649--7058656.cif.'
_cod_database_code 7058651
_shelx_space_group_comment
;
The symmetry employed for this shelxl refinement is uniquely defined
by the following loop, which should always be used as a source of
symmetry information in preference to the above space-group names.
They are only intended as comments.
;
_shelxl_version_number 2013-4

loop_
_space_group_symop_operation_xyz
'x, y, z'
'-x, y, -z+1/2'
'x+1/2, y+1/2, z'
'-x+1/2, y+1/2, -z+1/2'
'-x, -y, -z'
'x, -y, z-1/2'
'-x+1/2, -y+1/2, -z'
'x+1/2, -y+1/2, z-1/2'

loop_
_atom_site_label
_atom_site_type_symbol
_atom_site_fract_x
_atom_site_fract_y
_atom_site_fract_z
_atom_site_U_iso_or_equiv
_atom_site_adp_type
_atom_site_occupancy
_atom_site_site_symmetry_order
_atom_site_calc_flag
_atom_site_refinement_flags_posn
_atom_site_refinement_flags_adp
_atom_site_refinement_flags_occupancy
_atom_site_disorder_assembly
_atom_site_disorder_group
P2 P 0.09004(4) 0.04565(7) 0.36750(4) 0.02991(19) Uani 1 1 d . . . . .
P1 P -0.06063(4) -0.52533(8) 0.34226(6) 0.0458(2) Uani 1 1 d . . . . .
N4 N 0.10210(11) -0.1262(2) 0.26576(14) 0.0265(4) Uani 1 1 d . . . . .
C7 C 0.11752(13) -0.0055(2) 0.24585(16) 0.0233(5) Uani 1 1 d . . . . .
N1 N -0.02938(12) -0.3763(2) 0.33327(15) 0.0338(5) Uani 1 1 d . . . . .
H1 H -0.0540 -0.3118 0.3066 0.041 Uiso 1 1 d R U . . .
N2 N 0.04333(11) -0.3599(2) 0.37708(14) 0.0297(5) Uani 1 1 d . . . . .
N3 N 0.08715(11) -0.1101(2) 0.33122(14) 0.0282(5) Uani 1 1 d . . . . .
H3 H 0.0757 -0.1855 0.3473 0.034 Uiso 1 1 d R U . . .
C1 C 0.07520(13) -0.4744(2) 0.41979(16) 0.0260(5) Uani 1 1 d . . . . .
C8 C 0.11376(13) 0.1021(2) 0.29490(16) 0.0279(5) Uani 1 1 d . . . . .
H8 H 0.1230 0.1924 0.2887 0.034 Uiso 1 1 d R U . . .
C4 C 0.18751(16) -0.3642(3) 0.53971(19) 0.0392(6) Uani 1 1 d . . . . .
H4A H 0.1747 -0.2794 0.5084 0.047 Uiso 1 1 d R U . . .
H4B H 0.2394 -0.3715 0.5754 0.047 Uiso 1 1 d R U . . .
H4C H 0.1672 -0.3680 0.5770 0.047 Uiso 1 1 d R U . . .
C2 C 0.02670(15) -0.5774(3) 0.40857(19) 0.0376(6) Uani 1 1 d . . . . .
H2 H 0.0403 -0.6632 0.4339 0.045 Uiso 1 1 d R U . . .
C3 C 0.15760(14) -0.4815(3) 0.47382(17) 0.0283(5) Uani 1 1 d . . . . .
C9 C 0.13710(15) 0.0078(3) 0.17496(17) 0.0324(6) Uani 1 1 d D . . . .
C5 C 0.18760(17) -0.4713(4) 0.4119(2) 0.0451(7) Uani 1 1 d . . . . .
H5A H 0.1694 -0.5453 0.3706 0.054 Uiso 1 1 d R U . . .
H5B H 0.2397 -0.4754 0.4464 0.054 Uiso 1 1 d R U . . .
H5C H 0.1727 -0.3869 0.3803 0.054 Uiso 1 1 d R U . . .
C6 C 0.18246(15) -0.6150(3) 0.5249(2) 0.0419(7) Uani 1 1 d . . . . .
H6A H 0.1631 -0.6220 0.5631 0.050 Uiso 1 1 d R U . . .
H6B H 0.2346 -0.6170 0.5598 0.050 Uiso 1 1 d R U . . .
H6C H 0.1653 -0.6897 0.4842 0.050 Uiso 1 1 d R U . . .
C10 C 0.08229(18) 0.1042(3) 0.1015(2) 0.0400(8) Uani 0.900(5) 1 d D . P A 1
H10A H 0.0833 0.1910 0.1268 0.060 Uiso 0.900(5) 1 calc R U P A 1
H10B H 0.0343 0.0664 0.0749 0.060 Uiso 0.900(5) 1 calc R U P A 1
H10C H 0.0953 0.1149 0.0573 0.060 Uiso 0.900(5) 1 calc R U P A 1
C11 C 0.21182(19) 0.0727(6) 0.2154(3) 0.0721(16) Uani 0.900(5) 1 d D . P A 1
H11A H 0.2121 0.1576 0.2423 0.108 Uiso 0.900(5) 1 calc R U P A 1
H11B H 0.2230 0.0883 0.1700 0.108 Uiso 0.900(5) 1 calc R U P A 1
H11C H 0.2476 0.0133 0.2595 0.108 Uiso 0.900(5) 1 calc R U P A 1
C12 C 0.1334(3) -0.1267(3) 0.1316(3) 0.0767(17) Uani 0.900(5) 1 d D . P A 1
H12A H 0.1461 -0.1138 0.0873 0.115 Uiso 0.900(5) 1 calc R U P A 1
H12B H 0.0850 -0.1624 0.1044 0.115 Uiso 0.900(5) 1 calc R U P A 1
H12C H 0.1668 -0.1894 0.1754 0.115 Uiso 0.900(5) 1 calc R U P A 1
C10A C 0.0713(9) 0.010(3) 0.0848(10) 0.0400(8) Uani 0.100(5) 1 d D . P A 2
H10D H 0.0419 -0.0685 0.0772 0.060 Uiso 0.100(5) 1 calc R U P A 2
H10E H 0.0856 0.0080 0.0415 0.060 Uiso 0.100(5) 1 calc R U P A 2
H10F H 0.0438 0.0906 0.0774 0.060 Uiso 0.100(5) 1 calc R U P A 2
C11A C 0.1844(14) 0.132(2) 0.196(2) 0.0721(16) Uani 0.100(5) 1 d D . P A 2
H11D H 0.2283 0.1206 0.2520 0.108 Uiso 0.100(5) 1 calc R U P A 2
H11E H 0.1587 0.2104 0.1975 0.108 Uiso 0.100(5) 1 calc R U P A 2
H11F H 0.1963 0.1440 0.1506 0.108 Uiso 0.100(5) 1 calc R U P A 2
C12A C 0.1826(16) -0.121(2) 0.192(2) 0.0767(17) Uani 0.100(5) 1 d D . P A 2
H12D H 0.2228 -0.1204 0.2520 0.115 Uiso 0.100(5) 1 calc R U P A 2
H12E H 0.2007 -0.1229 0.1523 0.115 Uiso 0.100(5) 1 calc R U P A 2
H12F H 0.1530 -0.1992 0.1824 0.115 Uiso 0.100(5) 1 calc R U P A 2

loop_
_atom_site_aniso_label
_atom_site_aniso_U_11
_atom_site_aniso_U_22
_atom_site_aniso_U_33
_atom_site_aniso_U_23
_atom_site_aniso_U_13
_atom_site_aniso_U_12
P2 0.0349(4) 0.0314(4) 0.0296(3) -0.0043(3) 0.0210(3) -0.0038(3)
P1 0.0260(4) 0.0381(4) 0.0586(5) 0.0172(4) 0.0114(4) -0.0045(3)
N4 0.0296(11) 0.0218(10) 0.0306(11) -0.0008(8) 0.0173(9) -0.0001(8)
C7 0.0206(11) 0.0245(11) 0.0260(12) -0.0003(9) 0.0130(10) -0.0001(9)
N1 0.0294(11) 0.0278(11) 0.0405(13) 0.0120(9) 0.0155(10) 0.0032(9)
N2 0.0284(11) 0.0250(11) 0.0346(12) 0.0045(9) 0.0154(10) -0.0022(8)
N3 0.0288(11) 0.0270(11) 0.0311(11) 0.0046(8) 0.0172(9) -0.0043(8)
C1 0.0270(12) 0.0247(12) 0.0267(12) 0.0021(9) 0.0142(10) -0.0023(9)
C8 0.0316(13) 0.0226(12) 0.0332(13) -0.0022(10) 0.0194(11) -0.0044(10)
C4 0.0347(15) 0.0386(15) 0.0390(15) -0.0053(12) 0.0154(13) -0.0074(12)
C2 0.0315(14) 0.0261(13) 0.0459(16) 0.0121(11) 0.0133(13) -0.0018(10)
C3 0.0263(12) 0.0291(13) 0.0300(13) 0.0012(10) 0.0149(11) -0.0023(9)
C9 0.0374(15) 0.0355(14) 0.0342(14) -0.0010(11) 0.0256(12) 0.0016(11)
C5 0.0353(16) 0.064(2) 0.0420(16) -0.0003(14) 0.0246(14) -0.0012(14)
C6 0.0296(14) 0.0358(15) 0.0475(17) 0.0069(13) 0.0108(13) 0.0014(11)
C10 0.0485(19) 0.044(2) 0.0324(16) 0.0062(14) 0.0245(15) 0.0049(15)
C11 0.032(2) 0.155(5) 0.037(2) 0.009(3) 0.0234(18) -0.013(2)
C12 0.165(5) 0.038(2) 0.077(3) 0.009(2) 0.098(4) 0.024(3)
C10A 0.0485(19) 0.044(2) 0.0324(16) 0.0062(14) 0.0245(15) 0.0049(15)
C11A 0.032(2) 0.155(5) 0.037(2) 0.009(3) 0.0234(18) -0.013(2)
C12A 0.165(5) 0.038(2) 0.077(3) 0.009(2) 0.098(4) 0.024(3)

loop_
_atom_type_symbol
_atom_type_description
_atom_type_scat_dispersion_real
_atom_type_scat_dispersion_imag
_atom_type_scat_source
C C 0.0033 0.0016 'International Tables Vol C Tables 4.2.6.8 and 6.1.1.4'
H H 0.0000 0.0000 'International Tables Vol C Tables 4.2.6.8 and 6.1.1.4'
N N 0.0061 0.0033 'International Tables Vol C Tables 4.2.6.8 and 6.1.1.4'
P P 0.1023 0.0942 'International Tables Vol C Tables 4.2.6.8 and 6.1.1.4'

loop_
_exptl_crystal_face_index_h
_exptl_crystal_face_index_k
_exptl_crystal_face_index_l
_exptl_crystal_face_perp_dist
0 1 0 0.250
0 -1 0 0.291
1 0 -1 0.083
-1 0 1 0.071
1 0 0 0.146
-1 0 0 0.097
1 -1 0 0.263

loop_
_geom_angle_atom_site_label_1
_geom_angle_atom_site_label_2
_geom_angle_atom_site_label_3
_geom_angle
N3 P2 C8 88.73(11)
N1 P1 C2 88.59(12)
C7 N4 N3 108.73(19)
N4 C7 C8 114.4(2)
N4 C7 C9 120.6(2)
C8 C7 C9 125.0(2)
N2 N1 P1 117.27(17)
N2 N1 H1 117.3
P1 N1 H1 125.4
C1 N2 N1 109.14(19)
N4 N3 P2 117.38(15)
N4 N3 H3 114.0
P2 N3 H3 128.6
N2 C1 C2 114.1(2)
N2 C1 C3 119.1(2)
C2 C1 C3 126.8(2)
C7 C8 P2 110.76(18)
C7 C8 H8 124.6
P2 C8 H8 124.6
C3 C4 H4A 109.7
C3 C4 H4B 109.4
H4A C4 H4B 109.5
C3 C4 H4C 109.3
H4A C4 H4C 109.5
H4B C4 H4C 109.5
C1 C2 P1 110.92(19)
C1 C2 H2 124.6
P1 C2 H2 124.5
C1 C3 C4 109.8(2)
C1 C3 C6 110.5(2)
C4 C3 C6 108.8(2)
C1 C3 C5 109.5(2)
C4 C3 C5 109.1(2)
C6 C3 C5 109.3(2)
C10A C9 C11A 113.5(9)
C10A C9 C7 111.6(11)
C11A C9 C7 108.0(14)
C12 C9 C7 112.2(2)
C12 C9 C11 111.9(3)
C7 C9 C11 108.9(2)
C10A C9 C12A 112.2(8)
C11A C9 C12A 109.9(8)
C7 C9 C12A 100.8(13)
C12 C9 C10 107.2(3)
C7 C9 C10 109.2(2)
C11 C9 C10 107.3(3)
C3 C5 H5A 109.7
C3 C5 H5B 109.2
H5A C5 H5B 109.5
C3 C5 H5C 109.5
H5A C5 H5C 109.5
H5B C5 H5C 109.5
C3 C6 H6A 109.3
C3 C6 H6B 109.4
H6A C6 H6B 109.5
C3 C6 H6C 109.7
H6A C6 H6C 109.5
H6B C6 H6C 109.5
C9 C10 H10A 109.5
C9 C10 H10B 109.5
H10A C10 H10B 109.5
C9 C10 H10C 109.5
H10A C10 H10C 109.5
H10B C10 H10C 109.5
C9 C11 H11A 109.5
C9 C11 H11B 109.5
H11A C11 H11B 109.5
C9 C11 H11C 109.5
H11A C11 H11C 109.5
H11B C11 H11C 109.5
C9 C12 H12A 109.5
C9 C12 H12B 109.5
H12A C12 H12B 109.5
C9 C12 H12C 109.5
H12A C12 H12C 109.5
H12B C12 H12C 109.5
C9 C10A H10D 109.5
C9 C10A H10E 109.5
H10D C10A H10E 109.5
C9 C10A H10F 109.5
H10D C10A H10F 109.5
H10E C10A H10F 109.5
C9 C11A H11D 109.5
C9 C11A H11E 109.5
H11D C11A H11E 109.5
C9 C11A H11F 109.5
H11D C11A H11F 109.5
H11E C11A H11F 109.5
C9 C12A H12D 109.5
C9 C12A H12E 109.5
H12D C12A H12E 109.5
C9 C12A H12F 109.5
H12D C12A H12F 109.5
H12E C12A H12F 109.5

loop_
_geom_bond_atom_site_label_1
_geom_bond_atom_site_label_2
_geom_bond_distance
P2 N3 1.652(2)
P2 C8 1.699(2)
P1 N1 1.657(2)
P1 C2 1.698(3)
N4 C7 1.330(3)
N4 N3 1.359(3)
C7 C8 1.398(3)
C7 C9 1.518(3)
N1 N2 1.348(3)
N1 H1 0.8051
N2 C1 1.332(3)
N3 H3 0.8743
C1 C2 1.394(3)
C1 C3 1.518(3)
C8 H8 0.9300
C4 C3 1.527(4)
C4 H4A 0.9599
C4 H4B 0.9599
C4 H4C 0.9602
C2 H2 0.9300
C3 C6 1.527(4)
C3 C5 1.532(4)
C9 C10A 1.486(9)
C9 C11A 1.511(9)
C9 C12 1.513(4)
C9 C11 1.521(4)
C9 C12A 1.531(9)
C9 C10 1.546(4)
C5 H5A 0.9600
C5 H5B 0.9600
C5 H5C 0.9600
C6 H6A 0.9602
C6 H6B 0.9598
C6 H6C 0.9600
C10 H10A 0.9600
C10 H10B 0.9600
C10 H10C 0.9600
C11 H11A 0.9600
C11 H11B 0.9600
C11 H11C 0.9600
C12 H12A 0.9600
C12 H12B 0.9600
C12 H12C 0.9600
C10A H10D 0.9600
C10A H10E 0.9600
C10A H10F 0.9600
C11A H11D 0.9600
C11A H11E 0.9600
C11A H11F 0.9600
C12A H12D 0.9600
C12A H12E 0.9600
C12A H12F 0.9600

loop_
_geom_hbond_atom_site_label_D
_geom_hbond_atom_site_label_H
_geom_hbond_atom_site_label_A
_geom_hbond_distance_DH
_geom_hbond_distance_HA
_geom_hbond_distance_DA
_geom_hbond_angle_DHA
_geom_hbond_site_symmetry_A
N1 H1 N4 0.81 2.16 2.957(3) 169.0 2
N3 H3 N2 0.87 2.02 2.896(3) 176.4 .
N1 H1 N4 0.81 2.16 2.957(3) 169.0 2
N3 H3 N2 0.87 2.02 2.896(3) 176.4 .
